data_1008554
loop_
_publ_author_name
'Amador, U'
'Senaris, M A'
'Moran, E'
'Alario-Franco, M A'
'Vegas, A'
'Martinez-Ripoll, M'
'Ibanez, J'

_publ_section_title
;
(CaBaLa)~3~(Cu~3-y~M~y~)O~7-x~ (M=Al, Pt) single crystals
;
_journal_coden_ASTM EJSCE5
_journal_name_full
;
European Journal of Solid State Inorganic Chemistry
;
_journal_page_first 611
_journal_page_last 624
_journal_volume 28
_journal_year 1991
_chemical_formula_structural '(Ca0.53 Ba1.47 La) Cu2.42 Al0.58 O6.68'
_chemical_formula_sum 'Al0.58 Ba1.47 Ca0.53 Cu2.42 La O6.68'
_chemical_name_systematic
;
Calcium barium lanthanum copper aluminium oxide (0.5/1.5/1/2.4/0.6/6.7)
;
_space_group_IT_number 123
_symmetry_cell_setting tetragonal
_symmetry_Int_Tables_number 123
_symmetry_space_group_name_Hall '-P 4 2'
_symmetry_space_group_name_H-M 'P 4/m m m'
_cell_angle_alpha 90
_cell_angle_beta 90
_cell_angle_gamma 90
_cell_formula_units_Z 1
_cell_length_a 3.8970(2)
_cell_length_b 3.8970(2)
_cell_length_c 11.573(4)
_cell_volume 175.8
_refine_ls_R_factor_all 0.055
_cod_original_formula_sum 'Al.58 Ba1.47 Ca.53 Cu2.42 La O6.68'
_cod_database_code 1008554

loop_
_symmetry_equiv_pos_as_xyz
x,y,z
-x,-y,z
-x,y,z
x,-y,z
-y,x,z
y,-x,z
y,x,z
-y,-x,z
-x,-y,-z
x,y,-z
x,-y,-z
-x,y,-z
y,-x,-z
-y,x,-z
-y,-x,-z
y,x,-z

loop_
_atom_site_label
_atom_site_type_symbol
_atom_site_symmetry_multiplicity
_atom_site_Wyckoff_symbol
_atom_site_fract_x
_atom_site_fract_y
_atom_site_fract_z
_atom_site_occupancy
_atom_site_attached_hydrogens
_atom_site_calc_flag
Cu1 Cu2+ 1 a 0. 0. 0. 0.42 0 d
Al1 Al3+ 1 a 0. 0. 0. 0.58 0 d
Cu2 Cu2+ 2 g 0. 0. 0.353 1. 0 d
Ca1 Ca2+ 1 d 0.5 0.5 0.5 0.53 0 d
La1 La3+ 1 d 0.5 0.5 0.5 0.47 0 d
Ba1 Ba2+ 2 h 0.5 0.5 0.191 0.735 0 d
La2 La3+ 2 h 0.5 0.5 0.191 0.265 0 d
O1 O2- 2 g 0. 0. 0.154 0.99 0 d
O2 O2- 4 i 0. 0.5 0.362 1. 0 d
O3 O2- 2 f 0. 0.5 0. 0.348 0 d

loop_
_atom_type_symbol
_atom_type_oxidation_number
Cu2+ 1.906
Al3+ 3.000
Ca2+ 2.000
La3+ 3.000
Ba2+ 2.000
O2- -2.000
